data_1010061
loop_
_publ_author_name
'Jaeger, F M'
'Terpstra, P'
'Westenbrink, H G K'

_publ_section_title
;
On the crystal structure of germanium-tetraiodide
;
_journal_coden_ASTM PKNAAU
_journal_name_full
;
Proceedings of the Koninklijke Nederlandse Academie van Wetenschappen
;
_journal_page_first 747
_journal_page_last 766
_journal_volume 28
_journal_year 1925
_chemical_formula_structural 'GE I4'
_chemical_formula_sum 'Ge I4'
_chemical_name_systematic 'GERMANIUM TETRAIODIDE'
_space_group_IT_number 205
_symmetry_cell_setting cubic
_symmetry_Int_Tables_number 205
_symmetry_space_group_name_Hall '-P 2ac 2ab 3'
_symmetry_space_group_name_H-M 'P a -3'
_cell_angle_alpha 90
_cell_angle_beta 90
_cell_angle_gamma 90
_cell_formula_units_Z 8
_cell_length_a 11.89
_cell_length_b 11.89
_cell_length_c 11.89
_cell_volume 1680.9
_exptl_crystal_density_meas 4.32
_cod_database_code 1010061

loop_
_symmetry_equiv_pos_as_xyz
x,y,z
1/2+x,1/2-y,-z
-x,1/2+y,1/2-z
1/2-x,-y,1/2+z
y,z,x
1/2-y,-z,1/2+x
1/2+y,1/2-z,-x
-y,1/2+z,1/2-x
z,x,y
-z,1/2+x,1/2-y
1/2-z,-x,1/2+y
1/2+z,1/2-x,-y
-x,-y,-z
1/2-x,1/2+y,z
x,1/2-y,1/2+z
1/2+x,y,1/2-z
-y,-z,-x
1/2+y,z,1/2-x
1/2-y,1/2+z,x
y,1/2-z,1/2+x
-z,-x,-y
z,1/2-x,1/2+y
1/2+z,x,1/2-y
1/2-z,1/2+x,y

loop_
_atom_site_label
_atom_site_type_symbol
_atom_site_symmetry_multiplicity
_atom_site_Wyckoff_symbol
_atom_site_fract_x
_atom_site_fract_y
_atom_site_fract_z
_atom_site_occupancy
_atom_site_attached_hydrogens
_atom_site_calc_flag
Ge1 Ge4+ 8 c 0.125 0.125 0.125 1. 0 d
I1 I1- 8 c 0.25 0.25 0.25 1. 0 d
I2 I1- 24 d 0. 0. 0.25 1. 0 d

loop_
_atom_type_symbol
_atom_type_oxidation_number
Ge4+ 4.000
I1- -1.000
